data_7034359
loop_
_publ_author_name
'Beckett, Michael A.'
'Coles, Simon J.'
'Davies, R. Andrew'
'Horton, Peter N.'
'Jones, Charlotte L.'

_publ_section_title
;
 Pentaborate(1-) salts templated by substituted pyrrolidinium cations:
 synthesis, structural characterization, and modelling of solid-state
 H-bond interactions by DFT calculations.
;
_journal_issue 15
_journal_name_full 'Dalton transactions (Cambridge, England : 2003)'
_journal_page_first 7032
_journal_page_last 7040
_journal_paper_doi 10.1039/c5dt00248f
_journal_volume 44
_journal_year 2015
_chemical_formula_moiety 'B5 H4 O10, C5 H12 N, 0.5(C3 H6 O)'
_chemical_formula_sum 'C6.5 H19 B5 N O10.5'
_chemical_formula_weight 333.28
_chemical_name_systematic
;
 ?
;
_space_group_crystal_system monoclinic
_space_group_IT_number 15
_space_group_name_Hall '-C 2yc'
_space_group_name_H-M_alt 'C 1 2/c 1'
_symmetry_space_group_name_Hall '-C 2yc'
_symmetry_space_group_name_H-M 'C 1 2/c 1'
_atom_sites_solution_hydrogens geom
_audit_creation_method SHELXL-2013
_audit_update_record
;
2015-01-15 deposited with the CCDC.
2015-02-17 downloaded from the CCDC.
;
_cell_angle_alpha 90
_cell_angle_beta 107.200(4)
_cell_angle_gamma 90
_cell_formula_units_Z 8
_cell_length_a 14.496(3)
_cell_length_b 11.640(2)
_cell_length_c 18.255(4)
_cell_measurement_reflns_used 3991
_cell_measurement_temperature 100(2)
_cell_measurement_theta_max 30.0
_cell_measurement_theta_min 2.3
_cell_volume 2942.5(10)
_computing_cell_refinement
;
Rigaku CrystalClear-SM Expert 3.1 b18
;
_computing_data_collection
;
Rigaku CrystalClear-SM Expert 3.1 b18
;
_computing_data_reduction
;
Rigaku CrystalClear-SM Expert 3.1 b18
;
_computing_molecular_graphics 'ORTEP3 for Windows (Farrugia, 1997)'
_computing_publication_material 'WINGX (Farrugia, 1998)'
_computing_structure_refinement 'SHELXL-2013 (Sheldrick, 2013)'
_computing_structure_solution 'SHELXS-97 (Sheldrick, 2008)'
_diffrn_ambient_temperature 100(2)
_diffrn_detector 'CCD plate'
_diffrn_detector_area_resol_mean 28.5714
_diffrn_detector_type 'Rigaku HG Saturn724+ (2x2 bin mode)'
_diffrn_measured_fraction_theta_full 0.992
_diffrn_measured_fraction_theta_max 0.993
_diffrn_measurement_device 'four-circle \k goniometer'
_diffrn_measurement_device_type 'Rigaku AFC12 (Right)'
_diffrn_measurement_method 'profile data from \w-scans'
_diffrn_measurement_specimen_support 'MiTeGen MicroMesh'
_diffrn_radiation_collimation 'Confocal mirrors, HF Varimax '
_diffrn_radiation_type MoK\a
_diffrn_radiation_wavelength 0.71075
_diffrn_reflns_av_R_equivalents 0.0177
_diffrn_reflns_av_unetI/netI 0.0131
_diffrn_reflns_Laue_measured_fraction_full 0.992
_diffrn_reflns_Laue_measured_fraction_max 0.993
_diffrn_reflns_limit_h_max 18
_diffrn_reflns_limit_h_min -18
_diffrn_reflns_limit_k_max 12
_diffrn_reflns_limit_k_min -15
_diffrn_reflns_limit_l_max 23
_diffrn_reflns_limit_l_min -20
_diffrn_reflns_number 13841
_diffrn_reflns_point_group_measured_fraction_full 0.992
_diffrn_reflns_point_group_measured_fraction_max 0.993
_diffrn_reflns_theta_full 25.242
_diffrn_reflns_theta_max 27.481
_diffrn_reflns_theta_min 2.941
_diffrn_source 'Rotating Anode'
_diffrn_source_current 55.0
_diffrn_source_power 2.475
_diffrn_source_voltage 45.0
_exptl_absorpt_coefficient_mu 0.131
_exptl_absorpt_correction_T_max 0.9883
_exptl_absorpt_correction_T_min 0.9769
_exptl_absorpt_correction_type multi-scan
_exptl_absorpt_process_details
;
Rigaku CrystalClear-SM Expert 3.1 b18
;
_exptl_crystal_colour Colourless
_exptl_crystal_density_diffrn 1.505
_exptl_crystal_description Block
_exptl_crystal_F_000 1392
_exptl_crystal_size_max 0.180
_exptl_crystal_size_mid 0.180
_exptl_crystal_size_min 0.090
_refine_diff_density_max 0.241
_refine_diff_density_min -0.259
_refine_diff_density_rms 0.043
_refine_ls_extinction_method none
_refine_ls_goodness_of_fit_ref 1.080
_refine_ls_hydrogen_treatment constr
_refine_ls_matrix_type full
_refine_ls_number_parameters 215
_refine_ls_number_reflns 3340
_refine_ls_number_restraints 0
_refine_ls_restrained_S_all 1.080
_refine_ls_R_factor_all 0.0337
_refine_ls_R_factor_gt 0.0320
_refine_ls_shift/su_max 0.000
_refine_ls_shift/su_mean 0.000
_refine_ls_structure_factor_coef Fsqd
_refine_ls_weighting_details 'w=1/[\s^2^(Fo^2^)+(0.0497P)^2^+1.4935P] where P=(Fo^2^+2Fc^2^)/3'
_refine_ls_weighting_scheme calc
_refine_ls_wR_factor_gt 0.0870
_refine_ls_wR_factor_ref 0.0884
_reflns_Friedel_coverage 0.000
_reflns_number_gt 3157
_reflns_number_total 3340
_reflns_threshold_expression 'I > 2\s(I)'
_cod_data_source_file c5dt00248f6.cif
_cod_data_source_block 3
_cod_depositor_comments
;
The following automatic conversions were performed:

'_exptl_absorpt_correction_type' value 'Multi-scan' changed to
'multi-scan' according to
/usr/data/users/saulius/crontab/automatic-downloads/rss-feeds/RSC/lib/dictionaries/cif_core.dic
dictionary named 'cif_core.dic' version 2.4.2 from 2011-04-26.

Automatic conversion script
Id: cif_fix_values 3105 2015-03-04 15:46:00Z robertas 

 Adding full bibliography for 7034358--7034361.cif.
;
_cod_original_formula_sum 'C6.50 H19 B5 N O10.50'
_cod_database_code 7034359
_shelx_space_group_comment
;
The symmetry employed for this shelxl refinement is uniquely defined
by the following loop, which should always be used as a source of
symmetry information in preference to the above space-group names.
They are only intended as comments.
;
_shelx_estimated_absorpt_t_min 0.977
_shelx_estimated_absorpt_t_max 0.988
_shelxl_version_number 2013-4

loop_
_space_group_symop_operation_xyz
'x, y, z'
'-x, y, -z+1/2'
'x+1/2, y+1/2, z'
'-x+1/2, y+1/2, -z+1/2'
'-x, -y, -z'
'x, -y, z-1/2'
'-x+1/2, -y+1/2, -z'
'x+1/2, -y+1/2, z-1/2'

loop_
_atom_site_label
_atom_site_type_symbol
_atom_site_fract_x
_atom_site_fract_y
_atom_site_fract_z
_atom_site_U_iso_or_equiv
_atom_site_adp_type
_atom_site_occupancy
_atom_site_site_symmetry_order
_atom_site_calc_flag
_atom_site_refinement_flags_posn
_atom_site_refinement_flags_adp
_atom_site_refinement_flags_occupancy
B1 B 0.22541(7) 0.10748(9) 0.30136(6) 0.0112(2) Uani 1 1 d . . .
B2 B 0.26901(7) 0.21362(9) 0.19719(6) 0.0119(2) Uani 1 1 d . . .
B3 B 0.26754(7) 0.00893(9) 0.19419(6) 0.0123(2) Uani 1 1 d . . .
B4 B 0.09150(8) 0.07837(9) 0.35904(6) 0.0127(2) Uani 1 1 d . . .
B5 B 0.25277(8) 0.09420(9) 0.44264(6) 0.0130(2) Uani 1 1 d . . .
O1 O 0.24347(5) 0.21307(6) 0.26364(4) 0.01204(15) Uani 1 1 d . . .
O2 O 0.27929(5) 0.11197(6) 0.16097(4) 0.01425(16) Uani 1 1 d . . .
O3 O 0.24840(5) 0.00475(6) 0.26272(4) 0.01233(15) Uani 1 1 d . . .
O4 O 0.12260(5) 0.10103(6) 0.29696(4) 0.01227(15) Uani 1 1 d . . .
O5 O 0.15602(5) 0.07285(6) 0.43214(4) 0.01470(16) Uani 1 1 d . . .
O6 O 0.28676(5) 0.11042(6) 0.38122(4) 0.01272(15) Uani 1 1 d . . .
O7 O 0.28643(5) 0.31281(6) 0.16469(4) 0.01492(16) Uani 1 1 d . . .
H7 H 0.2726 0.3689 0.1884 0.022 Uiso 1 1 calc R U .
O8 O 0.27537(5) -0.08942(6) 0.15526(4) 0.01534(16) Uani 1 1 d . . .
H8 H 0.2664 -0.1468 0.1802 0.023 Uiso 1 1 calc R U .
O9 O -0.00350(5) 0.06166(6) 0.35222(4) 0.01660(16) Uani 1 1 d . . .
H9 H -0.0362 0.0689 0.3061 0.025 Uiso 1 1 calc R U .
O10 O 0.31729(5) 0.10129(6) 0.51370(4) 0.01771(16) Uani 1 1 d . . .
H10 H 0.2884 0.0924 0.5470 0.027 Uiso 1 1 calc R U .
C1 C 0.53617(8) 0.13395(9) 0.44343(7) 0.0242(2) Uani 1 1 d . . .
H1A H 0.5512 0.0879 0.4028 0.029 Uiso 1 1 calc R U .
H1B H 0.5121 0.0820 0.4766 0.029 Uiso 1 1 calc R U .
C2 C 0.62440(8) 0.19944(12) 0.49001(7) 0.0298(3) Uani 1 1 d . . .
H2A H 0.6697 0.2124 0.4595 0.036 Uiso 1 1 calc R U .
H2B H 0.6584 0.1562 0.5369 0.036 Uiso 1 1 calc R U .
C3 C 0.58691(8) 0.31375(10) 0.51083(7) 0.0271(2) Uani 1 1 d . . .
H3A H 0.6009 0.3207 0.5671 0.033 Uiso 1 1 calc R U .
H3B H 0.6178 0.3788 0.4922 0.033 Uiso 1 1 calc R U .
C4 C 0.47824(8) 0.31363(10) 0.47190(6) 0.0237(2) Uani 1 1 d . . .
H4A H 0.4429 0.2920 0.5087 0.028 Uiso 1 1 calc R U .
H4B H 0.4559 0.3903 0.4504 0.028 Uiso 1 1 calc R U .
C5 C 0.47669(8) 0.27382(9) 0.33779(6) 0.0196(2) Uani 1 1 d . . .
H5A H 0.5428 0.3029 0.3484 0.029 Uiso 1 1 calc R U .
H5B H 0.4309 0.3368 0.3193 0.029 Uiso 1 1 calc R U .
H5C H 0.4654 0.2136 0.2986 0.029 Uiso 1 1 calc R U .
N1 N 0.46312(6) 0.22559(7) 0.40911(5) 0.01541(18) Uani 1 1 d . . .
H1 H 0.3966 0.1928 0.3977 0.018 Uiso 1 1 calc R U .
C11 C 0.0000 0.42602(12) 0.2500 0.0200(3) Uani 1 2 d S T P
C12 C 0.02464(8) 0.35947(10) 0.18793(7) 0.0246(2) Uani 1 1 d . . .
H12A H -0.0350 0.3347 0.1497 0.037 Uiso 1 1 calc R U .
H12B H 0.0631 0.2920 0.2103 0.037 Uiso 1 1 calc R U .
H12C H 0.0619 0.4083 0.1633 0.037 Uiso 1 1 calc R U .
O11 O 0.0000 0.53092(9) 0.2500 0.0288(3) Uani 1 2 d S T P

loop_
_atom_site_aniso_label
_atom_site_aniso_U_11
_atom_site_aniso_U_22
_atom_site_aniso_U_33
_atom_site_aniso_U_23
_atom_site_aniso_U_13
_atom_site_aniso_U_12
B1 0.0122(5) 0.0112(5) 0.0110(5) -0.0002(4) 0.0046(4) -0.0001(4)
B2 0.0108(4) 0.0139(5) 0.0107(5) 0.0000(4) 0.0027(4) 0.0008(4)
B3 0.0117(4) 0.0138(5) 0.0115(5) 0.0001(4) 0.0036(4) 0.0013(4)
B4 0.0146(5) 0.0112(5) 0.0131(5) 0.0004(4) 0.0057(4) 0.0007(4)
B5 0.0149(5) 0.0118(5) 0.0134(5) 0.0005(4) 0.0057(4) 0.0005(4)
O1 0.0151(3) 0.0105(3) 0.0121(3) 0.0000(2) 0.0065(3) -0.0003(2)
O2 0.0209(3) 0.0120(3) 0.0120(3) 0.0005(2) 0.0082(3) 0.0011(3)
O3 0.0164(3) 0.0104(3) 0.0117(3) 0.0005(2) 0.0065(3) 0.0011(2)
O4 0.0113(3) 0.0147(3) 0.0111(3) 0.0008(2) 0.0038(2) -0.0001(2)
O5 0.0140(3) 0.0197(3) 0.0116(3) 0.0014(3) 0.0057(3) -0.0012(3)
O6 0.0121(3) 0.0161(3) 0.0104(3) 0.0004(2) 0.0040(3) -0.0011(2)
O7 0.0213(3) 0.0119(3) 0.0140(3) 0.0003(2) 0.0091(3) 0.0009(3)
O8 0.0234(4) 0.0116(3) 0.0132(3) 0.0003(2) 0.0089(3) 0.0006(3)
O9 0.0132(3) 0.0231(4) 0.0142(3) 0.0022(3) 0.0052(3) -0.0011(3)
O10 0.0164(3) 0.0267(4) 0.0106(3) 0.0013(3) 0.0048(3) -0.0019(3)
C1 0.0249(5) 0.0186(5) 0.0256(5) 0.0027(4) 0.0020(4) 0.0021(4)
C2 0.0206(5) 0.0427(7) 0.0218(6) -0.0088(5) -0.0004(4) 0.0051(5)
C3 0.0240(5) 0.0283(6) 0.0251(6) -0.0060(5) 0.0012(4) -0.0057(4)
C4 0.0238(5) 0.0286(6) 0.0192(5) -0.0099(4) 0.0072(4) 0.0011(4)
C5 0.0197(5) 0.0237(5) 0.0163(5) 0.0002(4) 0.0066(4) -0.0025(4)
N1 0.0136(4) 0.0180(4) 0.0154(4) -0.0016(3) 0.0054(3) -0.0020(3)
C11 0.0151(6) 0.0156(7) 0.0242(8) 0.000 -0.0021(5) 0.000
C12 0.0200(5) 0.0200(5) 0.0300(6) -0.0024(4) 0.0017(4) 0.0027(4)
O11 0.0396(7) 0.0144(5) 0.0300(6) 0.000 0.0064(5) 0.000

loop_
_atom_type_symbol
_atom_type_description
_atom_type_scat_dispersion_real
_atom_type_scat_dispersion_imag
_atom_type_scat_source
C C 0.0033 0.0016 'International Tables Vol C Tables 4.2.6.8 and 6.1.1.4'
H H 0.0000 0.0000 'International Tables Vol C Tables 4.2.6.8 and 6.1.1.4'
B B 0.0013 0.0007 'International Tables Vol C Tables 4.2.6.8 and 6.1.1.4'
N N 0.0061 0.0033 'International Tables Vol C Tables 4.2.6.8 and 6.1.1.4'
O O 0.0106 0.0060 'International Tables Vol C Tables 4.2.6.8 and 6.1.1.4'

loop_
_geom_angle_atom_site_label_1
_geom_angle_atom_site_label_2
_geom_angle_atom_site_label_3
_geom_angle
_geom_angle_site_symmetry_3
O6 B1 O1 107.85(7) .
O6 B1 O4 111.25(8) .
O1 B1 O4 109.58(7) .
O6 B1 O3 109.74(7) .
O1 B1 O3 110.92(8) .
O4 B1 O3 107.52(7) .
O7 B2 O1 121.74(8) .
O7 B2 O2 117.29(8) .
O1 B2 O2 120.97(8) .
O3 B3 O8 121.20(9) .
O3 B3 O2 121.45(8) .
O8 B3 O2 117.35(8) .
O9 B4 O4 121.77(9) .
O9 B4 O5 117.28(9) .
O4 B4 O5 120.95(9) .
O10 B5 O6 117.53(9) .
O10 B5 O5 121.83(9) .
O6 B5 O5 120.64(9) .
B2 O1 B1 123.46(7) .
B3 O2 B2 119.28(8) .
B3 O3 B1 123.16(7) .
B4 O4 B1 122.91(8) .
B5 O5 B4 119.59(8) .
B5 O6 B1 123.60(8) .
B2 O7 H7 109.5 .
B3 O8 H8 109.5 .
B4 O9 H9 109.5 .
B5 O10 H10 109.5 .
N1 C1 C2 104.51(9) .
N1 C1 H1A 110.8 .
C2 C1 H1A 110.8 .
N1 C1 H1B 110.8 .
C2 C1 H1B 110.8 .
H1A C1 H1B 108.9 .
C1 C2 C3 105.93(9) .
C1 C2 H2A 110.5 .
C3 C2 H2A 110.5 .
C1 C2 H2B 110.5 .
C3 C2 H2B 110.5 .
H2A C2 H2B 108.7 .
C4 C3 C2 106.13(9) .
C4 C3 H3A 110.5 .
C2 C3 H3A 110.5 .
C4 C3 H3B 110.5 .
C2 C3 H3B 110.5 .
H3A C3 H3B 108.7 .
N1 C4 C3 104.68(8) .
N1 C4 H4A 110.8 .
C3 C4 H4A 110.8 .
N1 C4 H4B 110.8 .
C3 C4 H4B 110.8 .
H4A C4 H4B 108.9 .
N1 C5 H5A 109.5 .
N1 C5 H5B 109.5 .
H5A C5 H5B 109.5 .
N1 C5 H5C 109.5 .
H5A C5 H5C 109.5 .
H5B C5 H5C 109.5 .
C5 N1 C1 112.00(8) .
C5 N1 C4 112.56(8) .
C1 N1 C4 103.87(8) .
C5 N1 H1 109.4 .
C1 N1 H1 109.4 .
C4 N1 H1 109.4 .
O11 C11 C12 121.08(7) .
O11 C11 C12 121.08(7) 2
C12 C11 C12 117.83(13) 2
C11 C12 H12A 109.5 .
C11 C12 H12B 109.5 .
H12A C12 H12B 109.5 .
C11 C12 H12C 109.5 .
H12A C12 H12C 109.5 .
H12B C12 H12C 109.5 .

loop_
_geom_bond_atom_site_label_1
_geom_bond_atom_site_label_2
_geom_bond_distance
_geom_bond_site_symmetry_2
B1 O6 1.4666(12) .
B1 O1 1.4696(12) .
B1 O4 1.4704(12) .
B1 O3 1.4756(12) .
B2 O7 1.3555(12) .
B2 O1 1.3689(12) .
B2 O2 1.3848(12) .
B3 O3 1.3600(12) .
B3 O8 1.3698(12) .
B3 O2 1.3772(12) .
B4 O9 1.3596(13) .
B4 O4 1.3636(12) .
B4 O5 1.3862(13) .
B5 O10 1.3590(13) .
B5 O6 1.3647(13) .
B5 O5 1.3808(13) .
O7 H7 0.8400 .
O8 H8 0.8400 .
O9 H9 0.8400 .
O10 H10 0.8400 .
C1 N1 1.5031(13) .
C1 C2 1.5154(16) .
C1 H1A 0.9900 .
C1 H1B 0.9900 .
C2 C3 1.5272(17) .
C2 H2A 0.9900 .
C2 H2B 0.9900 .
C3 C4 1.5247(16) .
C3 H3A 0.9900 .
C3 H3B 0.9900 .
C4 N1 1.5046(13) .
C4 H4A 0.9900 .
C4 H4B 0.9900 .
C5 N1 1.4833(13) .
C5 H5A 0.9800 .
C5 H5B 0.9800 .
C5 H5C 0.9800 .
N1 H1 1.0000 .
C11 O11 1.2211(18) .
C11 C12 1.5003(14) .
C11 C12 1.5003(14) 2
C12 H12A 0.9800 .
C12 H12B 0.9800 .
C12 H12C 0.9800 .

loop_
_geom_hbond_atom_site_label_D
_geom_hbond_atom_site_label_H
_geom_hbond_atom_site_label_A
_geom_hbond_distance_DH
_geom_hbond_distance_HA
_geom_hbond_distance_DA
_geom_hbond_angle_DHA
_geom_hbond_site_symmetry_A
O7 H7 O3 0.84 1.88 2.7199(10) 173.4 4
O8 H8 O1 0.84 1.95 2.7912(10) 174.4 4_545
O9 H9 O4 0.84 1.96 2.7975(11) 172.4 2
O10 H10 O8 0.84 2.04 2.8275(11) 155.7 6_556
N1 H1 O6 1.00 1.81 2.7968(11) 170.3 .

loop_
_geom_torsion_atom_site_label_1
_geom_torsion_atom_site_label_2
_geom_torsion_atom_site_label_3
_geom_torsion_atom_site_label_4
_geom_torsion
O7 B2 O1 B1 -179.03(8)
O2 B2 O1 B1 0.12(14)
O6 B1 O1 B2 126.14(9)
O4 B1 O1 B2 -112.62(9)
O3 B1 O1 B2 5.94(12)
O3 B3 O2 B2 -1.64(14)
O8 B3 O2 B2 178.02(8)
O7 B2 O2 B3 176.44(8)
O1 B2 O2 B3 -2.75(14)
O8 B3 O3 B1 -170.88(8)
O2 B3 O3 B1 8.77(14)
O6 B1 O3 B3 -129.40(9)
O1 B1 O3 B3 -10.33(12)
O4 B1 O3 B3 109.47(9)
O9 B4 O4 B1 -173.41(8)
O5 B4 O4 B1 7.39(13)
O6 B1 O4 B4 -11.70(12)
O1 B1 O4 B4 -130.87(9)
O3 B1 O4 B4 108.48(9)
O10 B5 O5 B4 173.26(9)
O6 B5 O5 B4 -5.93(14)
O9 B4 O5 B5 -177.16(8)
O4 B4 O5 B5 2.08(14)
O10 B5 O6 B1 -178.80(8)
O5 B5 O6 B1 0.42(14)
O1 B1 O6 B5 128.05(9)
O4 B1 O6 B5 7.85(12)
O3 B1 O6 B5 -111.01(9)
N1 C1 C2 C3 25.25(12)
C1 C2 C3 C4 -2.96(13)
C2 C3 C4 N1 -20.39(12)
C2 C1 N1 C5 83.56(11)
C2 C1 N1 C4 -38.18(11)
C3 C4 N1 C5 -85.16(10)
C3 C4 N1 C1 36.20(11)
